data_4133110
loop_
_publ_author_name
'Yonezawa, Hirotaka'
'Tashiro, Shohei'
'Shiraogawa, Takafumi'
'Ehara, Masahiro'
'Shimada, Rintaro'
'Ozawa, Takeaki'
'Shionoya, Mitsuhiko'

_publ_section_title
;
 Preferential Photoreaction in a Porous Crystal, Metal-Macrocycle
 Framework: Pd<sup>II</sup>-Mediated Olefin Migration over [2+2]
 Cycloaddition.
;
_journal_issue 48
_journal_name_full 'Journal of the American Chemical Society'
_journal_page_first 16610
_journal_page_last 16614
_journal_paper_doi 10.1021/jacs.8b08534
_journal_volume 140
_journal_year 2018
_chemical_formula_moiety 'C102.62 H103.47 Cl12 N17.69 O5.6 Pd6'
_chemical_formula_sum 'C102.62 H103.47 Cl12 N17.69 O5.6 Pd6'
_chemical_formula_weight 2738.07
_space_group_crystal_system monoclinic
_space_group_IT_number 14
_space_group_name_Hall '-P 2ybc'
_space_group_name_H-M_alt 'P 1 21/c 1'
_atom_sites_solution_hydrogens geom
_atom_sites_solution_primary direct
_atom_sites_solution_secondary difmap
_cell_angle_alpha 90.0000
_cell_angle_beta 91.4460(10)
_cell_angle_gamma 90.0000
_cell_formula_units_Z 4
_cell_length_a 19.58634(19)
_cell_length_b 52.1165(5)
_cell_length_c 14.22037(14)
_cell_measurement_reflns_used 106518
_cell_measurement_temperature 93
_cell_measurement_theta_max 28.69
_cell_measurement_theta_min 1.85
_cell_volume 14511.1(2)
_computing_cell_refinement 'CrysAlisPro 1.171.39.20a (Rigaku OD, 2015)'
_computing_data_collection 'CrysAlisPro 1.171.39.20a (Rigaku OD, 2015)'
_computing_data_reduction 'CrysAlisPro 1.171.39.20a (Rigaku OD, 2015)'
_computing_molecular_graphics 'CrystalStructure 4.2.5'
_computing_publication_material 'CrystalStructure 4.2.5 (Rigaku, 2017)'
_computing_structure_refinement 'SHELXL Version 2018/3 (Sheldrick, 2008)'
_computing_structure_solution 'SHELXS Version 2013/1 (Sheldrick, 2008)'
_diffrn_ambient_temperature 93
_diffrn_detector_area_resol_mean 5.811
_diffrn_measured_fraction_theta_full 0.999
_diffrn_measured_fraction_theta_max 0.922
_diffrn_measurement_device_type 'Rigaku XtaLAB P200'
_diffrn_measurement_method \w
_diffrn_radiation_type 'Mo K\a'
_diffrn_radiation_wavelength 0.71073
_diffrn_reflns_av_R_equivalents 0.0553
_diffrn_reflns_Laue_measured_fraction_full 0.999
_diffrn_reflns_Laue_measured_fraction_max 0.922
_diffrn_reflns_limit_h_max 26
_diffrn_reflns_limit_h_min -26
_diffrn_reflns_limit_k_max 70
_diffrn_reflns_limit_k_min -68
_diffrn_reflns_limit_l_max 18
_diffrn_reflns_limit_l_min -19
_diffrn_reflns_number 309622
_diffrn_reflns_point_group_measured_fraction_full 0.999
_diffrn_reflns_point_group_measured_fraction_max 0.922
_diffrn_reflns_theta_full 25.242
_diffrn_reflns_theta_max 28.970
_diffrn_reflns_theta_min 2.527
_diffrn_standards_number 0
_exptl_absorpt_coefficient_mu 0.994
_exptl_absorpt_correction_T_max 0.951
_exptl_absorpt_correction_T_min 0.609
_exptl_absorpt_correction_type multi-scan
_exptl_absorpt_process_details
;
CrysAlisPro 1.171.39.20a (Rigaku Oxford Diffraction, 2015)
Empirical absorption correction using spherical harmonics,
 implemented in SCALE3 ABSPACK scaling algorithm.
;
_exptl_crystal_colour yellow
_exptl_crystal_density_diffrn 1.253
_exptl_crystal_density_method 'not measured'
_exptl_crystal_description platelet
_exptl_crystal_F_000 5471.28
_exptl_crystal_size_max 0.480
_exptl_crystal_size_mid 0.290
_exptl_crystal_size_min 0.050
_refine_diff_density_max 3.53
_refine_diff_density_min -3.32
_refine_ls_extinction_method none
_refine_ls_goodness_of_fit_ref 1.185
_refine_ls_hydrogen_treatment constr
_refine_ls_number_parameters 1298
_refine_ls_number_reflns 35490
_refine_ls_number_restraints 309
_refine_ls_R_factor_all 0.1209
_refine_ls_R_factor_gt 0.1052
_refine_ls_shift/su_max 0.002
_refine_ls_structure_factor_coef Fsqd
_refine_ls_weighting_details 'w = 1/[\s^2^(Fo^2^)+(0.0435P)^2^+251.8632P] where P=(Fo^2^+2Fc^2^)/3'
_refine_ls_weighting_scheme calc
_refine_ls_wR_factor_gt 0.2312
_refine_ls_wR_factor_ref 0.2381
_reflns_Friedel_coverage 0.000
_reflns_number_gt 29215
_reflns_number_total 35490
_reflns_threshold_expression F^2^>2.0\s(F^2^)
_cod_data_source_file ja8b08534_si_006.cif
_cod_data_source_block 2@MMF
_cod_database_code 4133110

loop_
_space_group_symop_id
_space_group_symop_operation_xyz
1 +X,+Y,+Z
2 -X,1/2+Y,1/2-Z
3 -X,-Y,-Z
4 +X,-1/2-Y,-1/2+Z

loop_
_atom_site_label
_atom_site_type_symbol
_atom_site_fract_x
_atom_site_fract_y
_atom_site_fract_z
_atom_site_U_iso_or_equiv
_atom_site_adp_type
_atom_site_occupancy
_atom_site_site_symmetry_order
_atom_site_calc_flag
_atom_site_refinement_flags_posn
_atom_site_refinement_flags_adp
_atom_site_refinement_flags_occupancy
_atom_site_disorder_assembly
_atom_site_disorder_group
Pd1 Pd 1.02872(3) 0.48407(2) 0.82985(4) 0.02370(13) Uani 1 1 d . . . . .
Pd2 Pd 0.58058(3) 0.48772(2) 1.01338(3) 0.01771(12) Uani 1 1 d . . . . .
Pd3 Pd 0.71484(3) 0.52053(2) 0.40465(4) 0.02568(14) Uani 1 1 d . . . . .
Pd4 Pd 0.56675(3) 0.57655(2) 0.71699(4) 0.02509(14) Uani 1 1 d . . . . .
Pd5 Pd 0.66235(7) 0.74518(2) 0.77593(8) 0.0748(3) Uani 1 1 d . . . . .
Pd6 Pd 0.80767(4) 0.66255(2) 1.24270(6) 0.04063(18) Uani 1 1 d . . . . .
Cl1 Cl 1.12119(9) 0.50004(4) 0.75090(14) 0.0302(4) Uani 1 1 d . . . . .
Cl2 Cl 0.99972(11) 0.52407(4) 0.88439(14) 0.0315(4) Uani 1 1 d . . . . .
Cl3 Cl 0.57590(9) 0.49157(4) 1.17473(11) 0.0240(4) Uani 1 1 d . . . . .
Cl4 Cl 0.58022(9) 0.53167(4) 0.98864(12) 0.0224(3) Uani 1 1 d . . . . .
Cl5 Cl 0.62967(11) 0.54967(5) 0.37612(16) 0.0361(5) Uani 1 1 d . . . . .
Cl6 Cl 0.79465(11) 0.55199(5) 0.43681(15) 0.0364(5) Uani 1 1 d . . . . .
Cl7 Cl 0.47302(10) 0.58534(4) 0.80510(14) 0.0311(4) Uani 1 1 d . . . . .
Cl8 Cl 0.50475(11) 0.57558(5) 0.57735(14) 0.0355(5) Uani 1 1 d . . . . .
Cl9 Cl 0.5446(3) 0.73960(10) 0.7771(3) 0.1043(15) Uani 1 1 d . . . . .
Cl10 Cl 0.6593(3) 0.78443(6) 0.8495(3) 0.0985(16) Uani 1 1 d . . . . .
Cl11 Cl 0.84541(16) 0.70289(5) 1.2041(2) 0.0600(8) Uani 1 1 d . . . . .
Cl12 Cl 0.91620(15) 0.64912(5) 1.2815(2) 0.0574(7) Uani 1 1 d . . . . .
O1W O 0.5762(7) 0.7072(3) 0.5447(9) 0.107(4) Uiso 1 1 d . . . . .
O3W O 0.5079(16) 0.6578(6) 0.950(2) 0.274(13) Uiso 1 1 d . . . . .
O4W O 0.5066(16) 0.7651(6) 0.518(2) 0.284(14) Uiso 1 1 d . . . . .
O5W O 1.0094(19) 0.7078(7) 1.372(3) 0.333(18) Uiso 1 1 d . . . . .
N1 N 1.0472(3) 0.44696(14) 0.7877(5) 0.0297(15) Uani 1 1 d . . . . .
H1 H 1.095655 0.443315 0.807074 0.036 Uiso 1 1 calc R U . . .
N1S N 0.8299(4) 0.55287(15) 1.0904(5) 0.0363(17) Uiso 1 1 d D . . . .
N2 N 0.9499(3) 0.46840(13) 0.9009(5) 0.0241(13) Uani 1 1 d . . . . .
H2 H 0.951479 0.475094 0.966853 0.029 Uiso 1 1 calc R U . . .
N2S N 0.8972(8) 0.6401(2) 0.8790(10) 0.087(5) Uiso 0.926(19) 1 d D . P . .
N3 N 0.5860(3) 0.44848(13) 1.0240(4) 0.0212(13) Uani 1 1 d . . . . .
H3 H 0.550739 0.443485 1.070331 0.025 Uiso 1 1 calc R U . . .
N3S N 0.7392(10) 0.4048(4) 0.6730(14) 0.102(7) Uiso 0.76(2) 1 d D . P . .
N4 N 0.5725(3) 0.48111(13) 0.8726(4) 0.0201(12) Uani 1 1 d . . . . .
H4 H 0.534953 0.492237 0.846619 0.024 Uiso 1 1 calc R U . . .
N4S N 0.973(2) 0.7359(5) 1.017(3) 0.169(16) Uiso 0.63(2) 1 d D . P . .
N5 N 0.6537(3) 0.49054(14) 0.3678(4) 0.0247(14) Uani 1 1 d . . . . .
H5 H 0.638983 0.494104 0.301216 0.030 Uiso 1 1 calc R U . . .
N5S N 1.033(3) 0.6203(15) 0.452(5) 0.34(4) Uiso 0.63(3) 1 d D . P . .
N6 N 0.7852(3) 0.49278(14) 0.4336(4) 0.0266(14) Uani 1 1 d . . . . .
H6 H 0.829311 0.497789 0.404911 0.032 Uiso 1 1 calc R U . . .
N7 N 0.6280(3) 0.57577(13) 0.8367(4) 0.0253(14) Uani 1 1 d D . . . .
H7 H 0.605112 0.564616 0.883712 0.030 Uiso 1 1 calc R U . . .
N7S N 0.4618(15) 0.6700(6) 0.541(2) 0.153(12) Uiso 0.75(3) 1 d D . P . .
N8 N 0.6562(4) 0.56993(14) 0.6487(4) 0.0325(16) Uani 1 1 d D . . . .
H8 H 0.647402 0.554983 0.605981 0.039 Uiso 1 1 calc R U . . .
N9 N 0.6715(6) 0.71136(18) 0.7086(8) 0.071(3) Uani 1 1 d D U . . .
H9 H 0.634741 0.710064 0.658809 0.085 Uiso 1 1 calc R U . . .
N10 N 0.7628(7) 0.74706(18) 0.7689(7) 0.079(3) Uani 1 1 d D U . . .
H10 H 0.772827 0.764303 0.741680 0.095 Uiso 1 1 calc R U . . .
N11 N 0.7082(4) 0.67128(14) 1.2103(5) 0.0358(11) Uani 1 1 d D U . . .
H11 H 0.699905 0.689146 1.232974 0.043 Uiso 1 1 calc R U . . .
N12 N 0.7688(4) 0.62971(13) 1.2929(5) 0.0337(11) Uani 1 1 d D U . . .
H12 H 0.791071 0.627264 1.356274 0.040 Uiso 1 1 calc R U . . .
C1 C 1.0052(4) 0.42977(18) 0.8449(7) 0.036(2) Uani 1 1 d . . . . .
C1S C 0.7838(4) 0.54322(16) 1.1200(6) 0.0300(17) Uiso 1 1 d D . . . .
C1T C 0.7232(4) 0.53083(16) 1.1594(6) 0.0308(18) Uiso 1 1 d D . . . .
H1B H 0.736965 0.514938 1.191530 0.037 Uiso 1 1 calc R U . . .
H1C H 0.690278 0.526848 1.108500 0.037 Uiso 1 1 calc R U . . .
H1D H 0.702170 0.542455 1.204438 0.037 Uiso 1 1 calc R U . . .
C2 C 1.0145(5) 0.4030(2) 0.8431(8) 0.048(3) Uani 1 1 d . . . . .
H2A H 1.045667 0.395493 0.800998 0.058 Uiso 1 1 calc R U . . .
C2S C 0.9055(7) 0.6187(2) 0.8805(10) 0.058(4) Uiso 0.926(19) 1 d D . P . .
C2T C 0.9160(7) 0.5910(2) 0.8894(10) 0.062(4) Uiso 0.926(19) 1 d D . P . .
H2B H 0.964817 0.587092 0.885246 0.075 Uiso 0.926(19) 1 calc R U P . .
H2C H 0.890805 0.582141 0.838513 0.075 Uiso 0.926(19) 1 calc R U P . .
H2D H 0.899469 0.585125 0.950182 0.075 Uiso 0.926(19) 1 calc R U P . .
C3 C 0.9780(6) 0.3879(2) 0.9031(11) 0.065(4) Uani 1 1 d . . . . .
H3A H 0.982638 0.369762 0.900620 0.078 Uiso 1 1 calc R U . . .
C3S C 0.6934(11) 0.3980(5) 0.6334(16) 0.091(7) Uiso 0.76(2) 1 d D . P . .
C3T C 0.6333(14) 0.3884(7) 0.577(2) 0.155(14) Uiso 0.76(2) 1 d D . P . .
H3B H 0.647010 0.385084 0.511921 0.186 Uiso 0.76(2) 1 calc R U P . .
H3C H 0.596914 0.401300 0.576321 0.186 Uiso 0.76(2) 1 calc R U P . .
H3D H 0.616488 0.372440 0.604410 0.186 Uiso 0.76(2) 1 calc R U P . .
C4 C 0.9345(6) 0.3988(2) 0.9668(10) 0.058(3) Uani 1 1 d . . . . .
H4A H 0.911402 0.388123 1.009924 0.070 Uiso 1 1 calc R U . . .
C4S C 0.9797(18) 0.7155(5) 1.040(2) 0.116(12) Uiso 0.63(2) 1 d D . P . .
C4T C 0.9838(12) 0.6875(4) 1.0593(17) 0.074(7) Uiso 0.63(2) 1 d D . P . .
H4B H 0.949560 0.678422 1.020196 0.088 Uiso 0.63(2) 1 calc R U P . .
H4C H 0.975011 0.684308 1.125825 0.088 Uiso 0.63(2) 1 calc R U P . .
H4D H 1.029442 0.681166 1.044559 0.088 Uiso 0.63(2) 1 calc R U P . .
C5 C 0.9243(4) 0.4249(2) 0.9687(7) 0.042(2) Uani 1 1 d . . . . .
H5A H 0.893674 0.432411 1.011376 0.051 Uiso 1 1 calc R U . . .
C5S C 1.088(3) 0.6265(13) 0.463(4) 0.21(3) Uiso 0.63(3) 1 d D . P . .
C5T C 1.155(2) 0.6312(10) 0.515(4) 0.19(2) Uiso 0.63(3) 1 d D . P . .
H5B H 1.180655 0.615086 0.519702 0.229 Uiso 0.63(3) 1 calc R U P . .
H5C H 1.145723 0.637419 0.578924 0.229 Uiso 0.63(3) 1 calc R U P . .
H5D H 1.181425 0.644000 0.481846 0.229 Uiso 0.63(3) 1 calc R U P . .
C6 C 0.9616(4) 0.44037(16) 0.9035(6) 0.0318(19) Uani 1 1 d . . . . .
C7 C 0.8826(4) 0.47606(17) 0.8549(6) 0.0270(17) Uani 1 1 d . . . . .
H7A H 0.880358 0.495012 0.851096 0.032 Uiso 1 1 calc R U . . .
H7B H 0.880563 0.469275 0.789879 0.032 Uiso 1 1 calc R U . . .
C7S C 0.4363(19) 0.6530(6) 0.574(2) 0.149(14) Uiso 0.75(3) 1 d D . P . .
C7T C 0.4095(18) 0.6351(6) 0.647(2) 0.157(15) Uiso 0.75(3) 1 d D . P . .
H7C H 0.423222 0.617466 0.632114 0.189 Uiso 0.75(3) 1 calc R U P . .
H7D H 0.359531 0.636132 0.647060 0.189 Uiso 0.75(3) 1 calc R U P . .
H7E H 0.428169 0.639855 0.709001 0.189 Uiso 0.75(3) 1 calc R U P . .
C8 C 0.8220(4) 0.46654(17) 0.9062(6) 0.0281(17) Uani 1 1 d . . . . .
C9 C 0.7851(4) 0.44539(18) 0.8728(5) 0.0289(18) Uani 1 1 d . . . . .
H9A H 0.797144 0.437582 0.815211 0.035 Uiso 1 1 calc R U . . .
C10 C 0.7306(4) 0.43554(16) 0.9229(6) 0.0261(16) Uani 1 1 d . . . . .
H10A H 0.706417 0.420947 0.899783 0.031 Uiso 1 1 calc R U . . .
C11 C 0.7115(4) 0.44700(17) 1.0067(5) 0.0252(16) Uani 1 1 d . . . . .
C12 C 0.7491(4) 0.46793(16) 1.0411(5) 0.0242(16) Uani 1 1 d . . . . .
H12A H 0.737750 0.475645 1.099110 0.029 Uiso 1 1 calc R U . . .
C13 C 0.8030(4) 0.47737(17) 0.9905(6) 0.0283(17) Uani 1 1 d . . . . .
H13 H 0.827743 0.491742 1.014335 0.034 Uiso 1 1 calc R U . . .
C14 C 0.6518(4) 0.43730(17) 1.0607(5) 0.0274(17) Uani 1 1 d . . . . .
H14A H 0.649781 0.418364 1.055921 0.033 Uiso 1 1 calc R U . . .
H14B H 0.658293 0.441850 1.127908 0.033 Uiso 1 1 calc R U . . .
C15 C 0.5625(3) 0.43776(16) 0.9335(5) 0.0225(15) Uani 1 1 d . . . . .
C16 C 0.5476(4) 0.41197(18) 0.9227(6) 0.0327(19) Uani 1 1 d . . . . .
H16 H 0.556853 0.400333 0.972799 0.039 Uiso 1 1 calc R U . . .
C17 C 0.5191(5) 0.40309(19) 0.8379(7) 0.038(2) Uani 1 1 d . . . . .
H17 H 0.509721 0.385352 0.829409 0.046 Uiso 1 1 calc R U . . .
C18 C 0.5046(4) 0.4204(2) 0.7663(6) 0.037(2) Uani 1 1 d . . . . .
H18 H 0.483383 0.414559 0.709436 0.044 Uiso 1 1 calc R U . . .
C19 C 0.5204(4) 0.44586(17) 0.7761(5) 0.0263(16) Uani 1 1 d . . . . .
H19 H 0.510234 0.457542 0.726424 0.032 Uiso 1 1 calc R U . . .
C20 C 0.5517(3) 0.45461(15) 0.8596(5) 0.0213(15) Uani 1 1 d . . . . .
C21 C 0.6370(4) 0.48844(16) 0.8241(5) 0.0221(15) Uani 1 1 d . . . . .
H21A H 0.673905 0.476371 0.843096 0.027 Uiso 1 1 calc R U . . .
H21B H 0.651074 0.505863 0.844449 0.027 Uiso 1 1 calc R U . . .
C22 C 0.6279(4) 0.48801(17) 0.7180(5) 0.0231(15) Uani 1 1 d . . . . .
C23 C 0.6439(4) 0.46545(18) 0.6667(5) 0.0277(18) Uani 1 1 d . . . . .
H23 H 0.663523 0.450884 0.697063 0.033 Uiso 1 1 calc R U . . .
C24 C 0.6294(4) 0.46557(18) 0.5693(5) 0.0301(18) Uani 1 1 d . . . . .
H24 H 0.639257 0.450718 0.533363 0.036 Uiso 1 1 calc R U . . .
C25 C 0.6010(4) 0.48686(17) 0.5242(5) 0.0248(16) Uani 1 1 d . . . . .
C26 C 0.5849(4) 0.50852(17) 0.5757(5) 0.0274(17) Uani 1 1 d . . . . .
H26 H 0.565569 0.523127 0.545156 0.033 Uiso 1 1 calc R U . . .
C27 C 0.5973(4) 0.50864(16) 0.6727(5) 0.0238(15) Uani 1 1 d . . . . .
H27 H 0.584389 0.523195 0.708365 0.029 Uiso 1 1 calc R U . . .
C28 C 0.5881(4) 0.48710(19) 0.4195(5) 0.0289(18) Uani 1 1 d . . . . .
H28A H 0.556357 0.501263 0.402770 0.035 Uiso 1 1 calc R U . . .
H28B H 0.566263 0.470762 0.399831 0.035 Uiso 1 1 calc R U . . .
C29 C 0.6952(4) 0.46675(18) 0.3629(5) 0.0271(12) Uani 1 1 d . U . . .
C30 C 0.6681(4) 0.44415(18) 0.3255(6) 0.0326(13) Uani 1 1 d . U . . .
H30 H 0.621387 0.443095 0.306487 0.039 Uiso 1 1 calc R U . . .
C31 C 0.7096(5) 0.4239(2) 0.3171(6) 0.0372(14) Uani 1 1 d . U . . .
H31 H 0.691977 0.408362 0.291771 0.045 Uiso 1 1 calc R U . . .
C32 C 0.7789(5) 0.4254(2) 0.3451(7) 0.0405(14) Uani 1 1 d . U . . .
H32 H 0.807709 0.410848 0.338700 0.049 Uiso 1 1 calc R U . . .
C33 C 0.8049(5) 0.44789(19) 0.3817(6) 0.0349(14) Uani 1 1 d . U . . .
H33 H 0.851596 0.449588 0.400628 0.042 Uiso 1 1 calc R U . . .
C34 C 0.7607(4) 0.46715(17) 0.3891(5) 0.0245(12) Uani 1 1 d . U . . .
C35 C 0.7956(4) 0.4916(2) 0.5401(5) 0.036(2) Uani 1 1 d . . . . .
H35A H 0.798637 0.509314 0.564788 0.043 Uiso 1 1 calc R U . . .
H35B H 0.754934 0.483451 0.567463 0.043 Uiso 1 1 calc R U . . .
C36 C 0.8585(4) 0.47694(19) 0.5729(6) 0.0320(19) Uani 1 1 d . . . . .
C37 C 0.8574(5) 0.4521(2) 0.6051(6) 0.038(2) Uani 1 1 d . . . . .
H37 H 0.815317 0.443048 0.604764 0.046 Uiso 1 1 calc R U . . .
C38 C 0.9166(4) 0.4399(2) 0.6384(6) 0.036(2) Uani 1 1 d . . . . .
H38 H 0.914805 0.422568 0.658905 0.044 Uiso 1 1 calc R U . . .
C39 C 0.9785(4) 0.45319(19) 0.6415(6) 0.0320(19) Uani 1 1 d . . . . .
C40 C 0.9801(5) 0.4784(2) 0.6080(6) 0.041(2) Uani 1 1 d . . . . .
H40 H 1.022068 0.487500 0.608313 0.050 Uiso 1 1 calc R U . . .
C41 C 0.9212(5) 0.4902(2) 0.5742(6) 0.037(2) Uani 1 1 d . . . . .
H41 H 0.922978 0.507320 0.551851 0.044 Uiso 1 1 calc R U . . .
C42 C 1.0427(4) 0.4420(2) 0.6843(7) 0.040(2) Uani 1 1 d . . . . .
H42A H 1.043463 0.423298 0.672795 0.048 Uiso 1 1 calc R U . . .
H42B H 1.082749 0.449691 0.653934 0.048 Uiso 1 1 calc R U . . .
C43 C 0.6920(4) 0.56350(15) 0.8128(5) 0.0244(15) Uani 1 1 d D . . . .
C44 C 0.7368(4) 0.55420(17) 0.8817(6) 0.0303(18) Uani 1 1 d . . . . .
H44 H 0.726215 0.555610 0.946309 0.036 Uiso 1 1 calc R U . . .
C45 C 0.7976(5) 0.54277(19) 0.8549(6) 0.0347(19) Uani 1 1 d . . . . .
H45 H 0.828384 0.535937 0.901198 0.042 Uiso 1 1 calc R U . . .
C46 C 0.8132(5) 0.54140(19) 0.7601(6) 0.037(2) Uani 1 1 d . . . . .
H46 H 0.855101 0.533912 0.742189 0.044 Uiso 1 1 calc R U . . .
C47 C 0.7688(5) 0.5507(2) 0.6920(6) 0.038(2) Uani 1 1 d . . . . .
H47 H 0.780036 0.549823 0.627469 0.045 Uiso 1 1 calc R U . . .
C48 C 0.7073(4) 0.56144(19) 0.7185(5) 0.0322(19) Uani 1 1 d D . . . .
C49 C 0.6790(5) 0.59147(17) 0.5874(5) 0.035(2) Uani 1 1 d D . . . .
H49A H 0.649094 0.592373 0.530410 0.042 Uiso 1 1 calc R U . . .
H49B H 0.726254 0.588168 0.567298 0.042 Uiso 1 1 calc R U . . .
C50 C 0.6767(5) 0.61684(18) 0.6394(6) 0.038(2) Uani 1 1 d D . . . .
C51 C 0.6154(6) 0.6308(2) 0.6372(7) 0.045(2) Uani 1 1 d . . . . .
H51 H 0.576766 0.624327 0.603182 0.054 Uiso 1 1 calc R U . . .
C52 C 0.6111(6) 0.6538(2) 0.6841(7) 0.047(2) Uani 1 1 d . . . . .
H52 H 0.569188 0.663024 0.683371 0.056 Uiso 1 1 calc R U . . .
C53 C 0.6678(6) 0.66372(19) 0.7324(7) 0.047(2) Uani 1 1 d D . . . .
C54 C 0.7283(6) 0.6500(2) 0.7341(7) 0.050(3) Uani 1 1 d . . . . .
H54 H 0.767051 0.656623 0.767580 0.060 Uiso 1 1 calc R U . . .
C55 C 0.7330(5) 0.6268(2) 0.6875(7) 0.041(2) Uani 1 1 d . . . . .
H55 H 0.774973 0.617631 0.688514 0.050 Uiso 1 1 calc R U . . .
C56 C 0.6628(7) 0.68975(18) 0.7786(8) 0.059(3) Uani 1 1 d D . . . .
H56A H 0.698469 0.691186 0.828960 0.070 Uiso 1 1 calc R U . . .
H56B H 0.617759 0.691401 0.808065 0.070 Uiso 1 1 calc R U . . .
C57 C 0.7381(7) 0.7115(2) 0.6636(9) 0.071(2) Uani 1 1 d D U . . .
C58 C 0.7484(8) 0.6959(2) 0.5859(9) 0.075(3) Uani 1 1 d D U . . .
H58 H 0.713343 0.684730 0.563619 0.090 Uiso 1 1 calc R U . . .
C59 C 0.8103(8) 0.6969(2) 0.5414(10) 0.084(3) Uani 1 1 d D U . . .
H59 H 0.818684 0.686157 0.488957 0.100 Uiso 1 1 calc R U . . .
C60 C 0.8601(9) 0.7139(2) 0.5748(10) 0.090(3) Uani 1 1 d D U . . .
H60 H 0.902871 0.714893 0.545040 0.108 Uiso 1 1 calc R U . . .
C61 C 0.8467(9) 0.7297(2) 0.6532(10) 0.085(3) Uani 1 1 d D U . . .
H61 H 0.880526 0.741422 0.675345 0.102 Uiso 1 1 calc R U . . .
C62 C 0.7847(8) 0.7282(2) 0.6980(8) 0.077(3) Uani 1 1 d D U . . .
C63 C 0.8066(8) 0.7452(2) 0.8586(9) 0.073(4) Uani 1 1 d D . . . .
H63A H 0.809267 0.762282 0.888700 0.088 Uiso 1 1 calc R U . . .
H63B H 0.853463 0.740036 0.842165 0.088 Uiso 1 1 calc R U . . .
C64 C 0.7785(8) 0.7259(2) 0.9286(9) 0.066(4) Uani 1 1 d D . . . .
C65 C 0.7273(8) 0.7324(2) 0.9875(9) 0.065(4) Uani 1 1 d . . . . .
H65 H 0.711594 0.749656 0.989136 0.078 Uiso 1 1 calc R U . . .
C66 C 0.6977(8) 0.7140(2) 1.0456(9) 0.064(3) Uani 1 1 d . . . . .
H66 H 0.661307 0.718955 1.084614 0.077 Uiso 1 1 calc R U . . .
C67 C 0.7198(6) 0.68925(19) 1.0474(8) 0.051(3) Uani 1 1 d D . . . .
C68 C 0.7736(6) 0.6826(2) 0.9917(9) 0.053(3) Uani 1 1 d . . . . .
H68 H 0.789870 0.665462 0.992696 0.063 Uiso 1 1 calc R U . . .
C69 C 0.8049(7) 0.7008(2) 0.9333(9) 0.058(3) Uani 1 1 d . . . . .
H69 H 0.843251 0.696088 0.897456 0.070 Uiso 1 1 calc R U . . .
C70 C 0.6844(6) 0.67016(18) 1.1093(6) 0.046(2) Uani 1 1 d D . . . .
H70A H 0.634626 0.673413 1.105742 0.055 Uiso 1 1 calc R U . . .
H70B H 0.692417 0.652651 1.084864 0.055 Uiso 1 1 calc R U . . .
C71 C 0.6727(5) 0.65457(15) 1.2693(5) 0.0321(9) Uani 1 1 d D U . . .
C72 C 0.5984(5) 0.65910(18) 1.2817(6) 0.0371(10) Uani 1 1 d . U . . .
H72 H 0.576201 0.673014 1.250441 0.045 Uiso 1 1 calc R U . . .
C73 C 0.5607(6) 0.64246(18) 1.3407(6) 0.0391(11) Uani 1 1 d . U . . .
H73 H 0.513738 0.645556 1.351562 0.047 Uiso 1 1 calc R U . . .
C74 C 0.5936(5) 0.62192(18) 1.3813(6) 0.0388(11) Uani 1 1 d . U . . .
H74 H 0.568603 0.610840 1.420869 0.047 Uiso 1 1 calc R U . . .
C75 C 0.6595(5) 0.61688(18) 1.3674(6) 0.0365(10) Uani 1 1 d . U . . .
H75 H 0.680611 0.602346 1.396024 0.044 Uiso 1 1 calc R U . . .
C76 C 0.6971(5) 0.63326(17) 1.3101(6) 0.0342(9) Uani 1 1 d D U . . .
C77 C 0.7808(5) 0.60485(15) 1.2400(6) 0.0341(19) Uani 1 1 d D . . . .
H77A H 0.830412 0.602707 1.230522 0.041 Uiso 1 1 calc R U . . .
H77B H 0.765140 0.590245 1.278355 0.041 Uiso 1 1 calc R U . . .
C78 C 0.7437(4) 0.60443(15) 1.1455(5) 0.0253(16) Uani 1 1 d D . . . .
C79 C 0.6769(4) 0.59541(17) 1.1387(6) 0.0306(18) Uani 1 1 d . . . . .
H79 H 0.654934 0.589630 1.193642 0.037 Uiso 1 1 calc R U . . .
C80 C 0.6417(4) 0.59475(16) 1.0522(6) 0.0285(17) Uani 1 1 d . . . . .
H80 H 0.596079 0.588591 1.048437 0.034 Uiso 1 1 calc R U . . .
C81 C 0.6738(4) 0.60317(15) 0.9713(5) 0.0257(16) Uani 1 1 d D . . . .
C82 C 0.7401(4) 0.61171(16) 0.9780(6) 0.0289(17) Uani 1 1 d . . . . .
H82 H 0.762675 0.616842 0.922742 0.035 Uiso 1 1 calc R U . . .
C83 C 0.7748(4) 0.61295(17) 1.0646(6) 0.0326(18) Uani 1 1 d . . . . .
H83 H 0.819932 0.619653 1.068340 0.039 Uiso 1 1 calc R U . . .
C84 C 0.6344(4) 0.60222(16) 0.8785(5) 0.0286(17) Uani 1 1 d D . . . .
H84A H 0.588074 0.609191 0.887797 0.034 Uiso 1 1 calc R U . . .
H84B H 0.657396 0.613485 0.833033 0.034 Uiso 1 1 calc R U . . .
O1G O 0.8149(7) 0.6289(3) 0.4831(8) 0.044(3) Uani 0.604(10) 1 d . . P A 1
O2G O 1.0033(8) 0.6487(3) 0.6844(11) 0.070(5) Uani 0.604(10) 1 d . . P A 1
N1G N 0.8843(7) 0.5972(2) 0.5390(10) 0.040(3) Uani 0.604(10) 1 d . . P A 1
C85 C 0.8669(8) 0.6230(4) 0.5313(11) 0.042(4) Uani 0.604(10) 1 d . . P A 1
C86 C 0.9082(10) 0.6412(4) 0.5842(14) 0.052(5) Uani 0.604(10) 1 d . . P A 1
H86 H 0.896452 0.658868 0.580917 0.062 Uiso 0.604(10) 1 calc R U P A 1
C87 C 0.9614(9) 0.6343(3) 0.6367(12) 0.045(4) Uani 0.604(10) 1 d . . P A 1
C88 C 0.9797(9) 0.6069(3) 0.6465(12) 0.041(4) Uani 0.604(10) 1 d . . P A 1
C89 C 1.0332(9) 0.5983(5) 0.7071(12) 0.059(6) Uani 0.604(10) 1 d . . P A 1
H89 H 1.060698 0.610067 0.742352 0.071 Uiso 0.604(10) 1 calc R U P A 1
C90 C 1.0440(10) 0.5718(4) 0.7132(12) 0.051(5) Uani 0.604(10) 1 d . . P A 1
H90 H 1.079676 0.565537 0.753481 0.061 Uiso 0.604(10) 1 calc R U P A 1
C91 C 1.0041(9) 0.5543(6) 0.6621(17) 0.045(5) Uani 0.604(10) 1 d . . P A 1
H91 H 1.012822 0.536463 0.668486 0.053 Uiso 0.604(10) 1 calc R U P A 1
C92 C 0.9523(9) 0.5625(3) 0.6025(12) 0.041(4) Uani 0.604(10) 1 d . . P A 1
H92 H 0.925871 0.550525 0.567015 0.050 Uiso 0.604(10) 1 calc R U P A 1
C93 C 0.9390(10) 0.5892(4) 0.5948(12) 0.045(4) Uani 0.604(10) 1 d . . P A 1
C94 C 0.9886(16) 0.6758(4) 0.683(3) 0.111(12) Uani 0.604(10) 1 d . . P A 1
H94A H 0.944424 0.679096 0.712725 0.133 Uiso 0.604(10) 1 calc R U P A 1
H94B H 0.985175 0.681885 0.616783 0.133 Uiso 0.604(10) 1 calc R U P A 1
C95 C 1.0465(18) 0.6904(5) 0.736(3) 0.107(12) Uani 0.604(10) 1 d . . P A 1
C96 C 1.026(2) 0.7208(8) 0.744(5) 0.23(3) Uani 0.604(10) 1 d . . P A 1
C97 C 1.052(2) 0.6797(11) 0.836(3) 0.18(2) Uani 0.604(10) 1 d . . P A 1
C98 C 1.1167(18) 0.6872(6) 0.690(4) 0.151(19) Uani 0.604(10) 1 d . . P A 1
O2W O 0.8464(17) 0.6206(7) 0.467(2) 0.090(10) Uiso 0.396(10) 1 d . . P A 2
N6S N 0.894(2) 0.5875(10) 0.623(4) 0.139(18) Uiso 0.396(10) 1 d D . P A 2
C6S C 0.940(2) 0.5751(10) 0.630(4) 0.082(12) Uiso 0.396(10) 1 d D . P A 2
C6T C 1.006(2) 0.5609(10) 0.641(4) 0.08(2) Uiso 0.396(10) 1 d D . P A 2
H6A H 1.043664 0.573173 0.650543 0.099 Uiso 0.396(10) 1 calc R U P A 2
H6B H 1.014317 0.550887 0.583486 0.099 Uiso 0.396(10) 1 calc R U P A 2
H6C H 1.004231 0.549312 0.694664 0.099 Uiso 0.396(10) 1 calc R U P A 2

loop_
_atom_site_aniso_label
_atom_site_aniso_U_11
_atom_site_aniso_U_22
_atom_site_aniso_U_33
_atom_site_aniso_U_23
_atom_site_aniso_U_13
_atom_site_aniso_U_12
Pd1 0.0173(3) 0.0322(3) 0.0217(3) 0.0034(2) 0.0019(2) 0.0028(2)
Pd2 0.0145(2) 0.0302(3) 0.0085(2) 0.0030(2) 0.00161(17) -0.0001(2)
Pd3 0.0227(3) 0.0401(4) 0.0144(3) -0.0010(2) 0.0028(2) -0.0049(2)
Pd4 0.0279(3) 0.0321(3) 0.0153(3) 0.0055(2) 0.0029(2) -0.0028(2)
Pd5 0.1150(10) 0.0402(5) 0.0700(7) 0.0149(5) 0.0204(6) 0.0185(6)
Pd6 0.0475(4) 0.0245(3) 0.0499(4) -0.0029(3) 0.0015(3) -0.0029(3)
Cl1 0.0196(8) 0.0434(12) 0.0276(9) 0.0046(8) 0.0030(7) -0.0015(8)
Cl2 0.0360(10) 0.0336(11) 0.0252(9) 0.0061(8) 0.0045(8) 0.0048(8)
Cl3 0.0236(8) 0.0397(11) 0.0085(7) 0.0020(7) -0.0013(6) 0.0027(7)
Cl4 0.0186(8) 0.0328(10) 0.0159(8) 0.0026(7) 0.0004(6) -0.0005(7)
Cl5 0.0315(10) 0.0403(12) 0.0364(11) 0.0003(9) 0.0020(9) 0.0006(9)
Cl6 0.0316(10) 0.0487(13) 0.0290(10) -0.0053(9) 0.0053(8) -0.0126(9)
Cl7 0.0280(9) 0.0417(12) 0.0238(9) 0.0087(8) 0.0050(7) -0.0020(8)
Cl8 0.0388(11) 0.0459(13) 0.0217(9) 0.0072(8) -0.0019(8) -0.0066(9)
Cl9 0.105(3) 0.116(4) 0.092(3) 0.017(3) 0.014(3) 0.031(3)
Cl10 0.167(4) 0.0362(16) 0.095(3) 0.0169(17) 0.060(3) 0.024(2)
Cl11 0.0639(18) 0.0282(13) 0.088(2) -0.0025(13) 0.0089(16) -0.0061(12)
Cl12 0.0484(15) 0.0391(14) 0.084(2) -0.0121(13) -0.0046(14) -0.0014(11)
N1 0.016(3) 0.039(4) 0.034(4) -0.001(3) 0.005(3) -0.001(3)
N2 0.015(3) 0.032(4) 0.025(3) 0.003(3) 0.003(2) -0.002(3)
N3 0.009(3) 0.044(4) 0.010(3) 0.004(2) -0.001(2) -0.003(2)
N4 0.016(3) 0.034(4) 0.010(3) 0.003(2) 0.001(2) 0.002(2)
N5 0.024(3) 0.044(4) 0.005(3) 0.005(2) 0.000(2) -0.004(3)
N6 0.020(3) 0.045(4) 0.015(3) -0.002(3) 0.002(2) -0.003(3)
N7 0.026(3) 0.034(4) 0.016(3) 0.004(3) 0.004(2) -0.003(3)
N8 0.041(4) 0.040(4) 0.017(3) 0.005(3) 0.005(3) 0.003(3)
N9 0.115(7) 0.034(5) 0.064(6) 0.016(4) 0.018(5) 0.012(5)
N10 0.150(9) 0.025(4) 0.064(6) 0.018(4) 0.030(6) 0.018(5)
N11 0.055(3) 0.025(2) 0.028(2) -0.0045(19) -0.001(2) 0.001(2)
N12 0.051(3) 0.026(2) 0.025(2) -0.0035(19) -0.003(2) -0.001(2)
C1 0.027(4) 0.034(5) 0.047(5) 0.002(4) -0.011(4) 0.000(3)
C2 0.043(6) 0.034(5) 0.067(7) -0.006(5) 0.006(5) 0.003(4)
C3 0.052(7) 0.036(6) 0.107(11) 0.024(6) 0.006(7) 0.001(5)
C4 0.041(6) 0.042(6) 0.092(9) 0.021(6) 0.014(6) -0.004(5)
C5 0.017(4) 0.056(6) 0.054(6) 0.013(5) 0.006(4) -0.001(4)
C6 0.034(4) 0.026(4) 0.034(4) 0.011(3) -0.017(4) -0.004(3)
C7 0.014(3) 0.042(5) 0.025(4) 0.005(3) 0.003(3) 0.002(3)
C8 0.021(4) 0.040(5) 0.023(4) 0.007(3) 0.002(3) 0.005(3)
C9 0.019(4) 0.048(5) 0.019(4) -0.002(3) 0.004(3) 0.003(3)
C10 0.017(3) 0.032(4) 0.029(4) 0.002(3) -0.002(3) 0.002(3)
C11 0.017(3) 0.040(5) 0.018(3) 0.005(3) -0.001(3) 0.004(3)
C12 0.022(4) 0.034(4) 0.017(3) -0.003(3) 0.005(3) 0.003(3)
C13 0.020(4) 0.035(5) 0.030(4) 0.000(3) -0.001(3) -0.004(3)
C14 0.026(4) 0.037(5) 0.019(4) 0.011(3) 0.002(3) 0.007(3)
C15 0.010(3) 0.035(4) 0.023(4) -0.005(3) 0.004(3) -0.002(3)
C16 0.028(4) 0.037(5) 0.034(4) 0.007(4) 0.007(3) 0.007(4)
C17 0.039(5) 0.034(5) 0.042(5) -0.011(4) 0.011(4) -0.005(4)
C18 0.026(4) 0.055(6) 0.029(4) -0.013(4) 0.002(3) -0.008(4)
C19 0.021(4) 0.040(5) 0.018(3) -0.002(3) 0.004(3) -0.002(3)
C20 0.011(3) 0.035(4) 0.019(3) -0.003(3) 0.011(3) 0.000(3)
C21 0.019(3) 0.036(4) 0.012(3) 0.001(3) 0.004(3) 0.001(3)
C22 0.018(3) 0.043(5) 0.009(3) 0.002(3) 0.001(2) -0.006(3)
C23 0.021(4) 0.048(5) 0.014(3) 0.007(3) 0.002(3) 0.014(3)
C24 0.033(4) 0.039(5) 0.019(4) 0.002(3) 0.012(3) 0.003(4)
C25 0.017(3) 0.047(5) 0.011(3) 0.003(3) 0.005(3) -0.005(3)
C26 0.021(4) 0.041(5) 0.021(4) 0.010(3) 0.001(3) 0.000(3)
C27 0.024(4) 0.032(4) 0.016(3) 0.004(3) 0.004(3) 0.001(3)
C28 0.020(4) 0.050(5) 0.017(3) 0.006(3) 0.005(3) 0.001(3)
C29 0.020(2) 0.046(3) 0.015(2) -0.002(2) 0.002(2) 0.000(2)
C30 0.029(3) 0.047(3) 0.022(3) -0.002(2) -0.001(2) -0.002(2)
C31 0.035(3) 0.048(3) 0.028(3) -0.005(3) -0.001(2) 0.002(3)
C32 0.037(3) 0.050(3) 0.034(3) -0.004(3) 0.000(3) 0.006(3)
C33 0.029(3) 0.050(3) 0.025(3) -0.003(3) 0.000(2) 0.006(3)
C34 0.019(2) 0.048(3) 0.007(2) 0.001(2) 0.004(2) 0.008(2)
C35 0.023(4) 0.068(7) 0.015(4) 0.003(4) -0.001(3) -0.006(4)
C36 0.018(4) 0.056(6) 0.022(4) 0.001(4) -0.005(3) -0.006(4)
C37 0.028(4) 0.056(6) 0.031(4) -0.002(4) 0.004(4) -0.015(4)
C38 0.029(4) 0.045(5) 0.034(5) 0.001(4) 0.002(4) -0.008(4)
C39 0.018(4) 0.051(6) 0.027(4) -0.012(4) 0.001(3) -0.006(3)
C40 0.028(4) 0.074(7) 0.023(4) 0.000(4) 0.000(3) -0.016(4)
C41 0.034(5) 0.048(6) 0.028(4) 0.008(4) -0.010(4) -0.013(4)
C42 0.023(4) 0.060(6) 0.038(5) -0.010(4) 0.005(4) 0.003(4)
C43 0.029(4) 0.021(4) 0.023(4) 0.001(3) 0.006(3) -0.001(3)
C44 0.031(4) 0.038(5) 0.022(4) -0.003(3) 0.001(3) -0.002(4)
C45 0.034(5) 0.044(5) 0.026(4) 0.006(4) -0.003(3) 0.002(4)
C46 0.031(4) 0.048(6) 0.033(5) 0.000(4) 0.009(4) 0.009(4)
C47 0.042(5) 0.052(6) 0.021(4) -0.003(4) 0.013(4) 0.002(4)
C48 0.030(4) 0.050(6) 0.017(4) 0.003(3) 0.002(3) -0.003(4)
C49 0.036(5) 0.053(6) 0.017(4) 0.006(4) 0.010(3) 0.001(4)
C50 0.040(5) 0.051(6) 0.023(4) 0.022(4) 0.003(4) -0.002(4)
C51 0.053(6) 0.050(6) 0.032(5) 0.016(4) 0.003(4) -0.002(5)
C52 0.056(6) 0.041(6) 0.045(6) 0.017(5) 0.002(5) -0.004(5)
C53 0.058(7) 0.039(6) 0.046(6) 0.014(4) 0.004(5) -0.005(5)
C54 0.063(7) 0.049(6) 0.038(5) 0.017(5) 0.002(5) -0.016(5)
C55 0.048(6) 0.042(6) 0.035(5) 0.016(4) 0.005(4) -0.010(4)
C56 0.086(9) 0.034(6) 0.056(7) 0.010(5) 0.004(6) 0.001(6)
C57 0.121(6) 0.028(4) 0.064(5) 0.015(4) 0.026(5) 0.012(4)
C58 0.120(7) 0.041(5) 0.066(6) 0.013(4) 0.031(5) 0.004(5)
C59 0.127(8) 0.044(5) 0.081(6) 0.001(5) 0.039(6) 0.000(5)
C60 0.130(8) 0.047(6) 0.095(7) -0.007(5) 0.042(6) -0.004(5)
C61 0.133(7) 0.032(5) 0.093(7) 0.001(5) 0.037(6) 0.002(5)
C62 0.131(7) 0.030(4) 0.072(5) 0.012(4) 0.032(5) 0.004(4)
C63 0.116(12) 0.020(5) 0.084(10) -0.002(5) 0.022(9) -0.011(6)
C64 0.101(11) 0.030(6) 0.069(8) 0.009(5) 0.017(7) -0.004(6)
C65 0.109(11) 0.024(5) 0.063(8) 0.001(5) 0.015(7) 0.008(6)
C66 0.103(11) 0.033(6) 0.056(7) 0.010(5) 0.009(7) 0.010(6)
C67 0.062(7) 0.034(5) 0.056(7) 0.004(5) 0.009(5) 0.009(5)
C68 0.058(7) 0.033(5) 0.069(8) 0.009(5) 0.007(6) -0.003(5)
C69 0.072(8) 0.033(6) 0.071(8) -0.002(5) 0.014(6) -0.008(5)
C70 0.061(7) 0.029(5) 0.047(6) 0.004(4) -0.001(5) 0.005(4)
C71 0.052(2) 0.0227(19) 0.0211(18) -0.0055(15) 0.0001(17) 0.0008(17)
C72 0.054(2) 0.030(2) 0.027(2) -0.0048(18) -0.0005(19) 0.0004(19)
C73 0.055(2) 0.033(2) 0.028(2) -0.0054(19) 0.000(2) 0.000(2)
C74 0.056(2) 0.034(2) 0.027(2) -0.0050(18) -0.001(2) -0.001(2)
C75 0.054(2) 0.031(2) 0.025(2) -0.0044(18) -0.0010(19) -0.002(2)
C76 0.052(2) 0.0267(19) 0.0235(18) -0.0047(16) -0.0013(17) -0.0012(17)
C77 0.049(5) 0.020(4) 0.033(4) 0.002(3) -0.006(4) 0.002(4)
C78 0.029(4) 0.020(4) 0.027(4) -0.001(3) -0.002(3) 0.005(3)
C79 0.037(5) 0.034(5) 0.021(4) 0.002(3) 0.010(3) 0.001(4)
C80 0.030(4) 0.030(4) 0.026(4) -0.006(3) 0.006(3) -0.002(3)
C81 0.031(4) 0.025(4) 0.021(4) -0.002(3) 0.004(3) 0.002(3)
C82 0.036(4) 0.027(4) 0.024(4) 0.004(3) 0.008(3) -0.003(3)
C83 0.025(4) 0.033(5) 0.040(5) 0.006(4) -0.001(3) 0.000(3)
C84 0.028(4) 0.037(5) 0.022(4) 0.001(3) 0.006(3) 0.005(3)
O1G 0.046(7) 0.054(8) 0.032(6) -0.004(5) -0.009(5) 0.010(6)
O2G 0.084(11) 0.062(10) 0.065(9) -0.019(7) -0.006(8) -0.023(8)
N1G 0.050(8) 0.026(7) 0.045(8) -0.003(6) -0.008(6) 0.000(6)
C85 0.038(9) 0.062(11) 0.027(8) 0.010(7) 0.002(6) 0.000(8)
C86 0.058(11) 0.037(10) 0.061(12) 0.010(8) 0.002(9) -0.002(8)
C87 0.045(9) 0.044(10) 0.045(9) 0.005(7) -0.003(7) -0.011(7)
C88 0.046(9) 0.036(9) 0.040(9) -0.004(7) -0.003(7) -0.005(7)
C89 0.030(8) 0.114(19) 0.033(9) 0.011(10) 0.005(7) 0.004(10)
C90 0.048(10) 0.069(13) 0.035(9) 0.017(8) 0.011(7) 0.011(9)
C91 0.029(9) 0.061(13) 0.044(11) 0.014(11) 0.011(7) -0.003(8)
C92 0.045(9) 0.033(9) 0.046(9) -0.008(7) 0.017(8) 0.000(7)
C93 0.047(10) 0.049(11) 0.039(9) -0.002(8) 0.019(8) -0.004(8)
C94 0.12(2) 0.023(10) 0.18(3) -0.025(14) -0.06(2) -0.011(12)
C95 0.12(3) 0.042(13) 0.15(3) -0.032(16) -0.05(2) -0.019(15)
C96 0.15(4) 0.09(3) 0.44(10) 0.01(4) -0.17(5) -0.02(3)
C97 0.14(3) 0.29(6) 0.11(3) -0.12(4) -0.01(2) -0.09(4)
C98 0.09(2) 0.07(2) 0.30(6) -0.05(3) 0.03(3) -0.032(17)

loop_
_atom_type_symbol
_atom_type_description
_atom_type_scat_dispersion_real
_atom_type_scat_dispersion_imag
_atom_type_scat_source
C C 0.0033 0.0016
;
International Tables for Crystallography
(Vol. C, Tables 4.2.6.8 and 6.1.1.4)
;
H H 0.0000 0.0000
;
International Tables for Crystallography
(Vol. C, Table 6.1.1.4)
;
Cl Cl 0.1484 0.1585
;
International Tables for Crystallography
(Vol. C, Tables 4.2.6.8 and 6.1.1.4)
;
N N 0.0061 0.0033
;
International Tables for Crystallography
(Vol. C, Tables 4.2.6.8 and 6.1.1.4)
;
Pd Pd -0.9988 1.0072
;
International Tables for Crystallography
(Vol. C, Tables 4.2.6.8 and 6.1.1.4)
;
O O 0.0106 0.0060
;
International Tables for Crystallography
(Vol. C, Tables 4.2.6.8 and 6.1.1.4)
;

loop_
_geom_angle_atom_site_label_1
_geom_angle_atom_site_label_2
_geom_angle_atom_site_label_3
_geom_angle
N2 Pd1 N1 84.8(3)
N2 Pd1 Cl2 90.0(2)
N1 Pd1 Cl2 174.74(19)
N2 Pd1 Cl1 177.2(2)
N1 Pd1 Cl1 92.95(19)
Cl2 Pd1 Cl1 92.32(8)
N4 Pd2 N3 84.6(2)
N4 Pd2 Cl3 171.76(18)
N3 Pd2 Cl3 90.95(17)
N4 Pd2 Cl4 91.02(19)
N3 Pd2 Cl4 174.66(17)
Cl3 Pd2 Cl4 93.72(7)
N5 Pd3 N6 84.1(3)
N5 Pd3 Cl5 92.4(2)
N6 Pd3 Cl5 175.7(2)
N5 Pd3 Cl6 173.0(2)
N6 Pd3 Cl6 90.8(2)
Cl5 Pd3 Cl6 92.92(9)
N8 Pd4 N7 84.4(3)
N8 Pd4 Cl7 174.6(2)
N7 Pd4 Cl7 90.55(18)
N8 Pd4 Cl8 91.5(2)
N7 Pd4 Cl8 175.53(19)
Cl7 Pd4 Cl8 93.64(8)
N10 Pd5 N9 85.3(5)
N10 Pd5 Cl10 90.9(3)
N9 Pd5 Cl10 176.1(4)
N10 Pd5 Cl9 175.0(3)
N9 Pd5 Cl9 89.7(4)
Cl10 Pd5 Cl9 94.0(2)
N12 Pd6 N11 84.4(3)
N12 Pd6 Cl12 90.7(2)
N11 Pd6 Cl12 175.0(2)
N12 Pd6 Cl11 171.7(2)
N11 Pd6 Cl11 93.0(2)
Cl12 Pd6 Cl11 92.00(11)
C1 N1 C42 114.7(7)
C1 N1 Pd1 107.8(5)
C42 N1 Pd1 116.2(6)
C1 N1 H1 105.7
C42 N1 H1 105.7
Pd1 N1 H1 105.7
C6 N2 C7 113.9(6)
C6 N2 Pd1 106.8(5)
C7 N2 Pd1 110.1(5)
C6 N2 H2 108.6
C7 N2 H2 108.6
Pd1 N2 H2 108.6
C15 N3 C14 113.9(6)
C15 N3 Pd2 107.5(5)
C14 N3 Pd2 117.1(5)
C15 N3 H3 105.8
C14 N3 H3 105.8
Pd2 N3 H3 105.8
C20 N4 C21 114.9(6)
C20 N4 Pd2 107.5(4)
C21 N4 Pd2 111.3(4)
C20 N4 H4 107.6
C21 N4 H4 107.6
Pd2 N4 H4 107.6
C29 N5 C28 113.5(6)
C29 N5 Pd3 109.6(5)
C28 N5 Pd3 118.1(5)
C29 N5 H5 104.8
C28 N5 H5 104.8
Pd3 N5 H5 104.8
C35 N6 C34 113.7(7)
C35 N6 Pd3 107.7(5)
C34 N6 Pd3 109.3(4)
C35 N6 H6 108.7
C34 N6 H6 108.7
Pd3 N6 H6 108.7
C43 N7 C84 115.5(6)
C43 N7 Pd4 107.6(5)
C84 N7 Pd4 110.5(5)
C43 N7 H7 107.7
C84 N7 H7 107.7
Pd4 N7 H7 107.7
C48 N8 C49 114.5(7)
C48 N8 Pd4 107.9(5)
C49 N8 Pd4 114.9(5)
C48 N8 H8 106.3
C49 N8 H8 106.3
Pd4 N8 H8 106.3
C57 N9 C56 114.0(10)
C57 N9 Pd5 107.0(8)
C56 N9 Pd5 109.0(7)
C57 N9 H9 108.9
C56 N9 H9 108.9
Pd5 N9 H9 108.9
C62 N10 C63 111.1(10)
C62 N10 Pd5 107.9(10)
C63 N10 Pd5 119.7(8)
C62 N10 H10 105.7
C63 N10 H10 105.7
Pd5 N10 H10 105.7
C71 N11 C70 113.6(7)
C71 N11 Pd6 102.2(6)
C70 N11 Pd6 118.6(6)
C71 N11 H11 107.3
C70 N11 H11 107.3
Pd6 N11 H11 107.3
C76 N12 C77 110.9(7)
C76 N12 Pd6 109.3(5)
C77 N12 Pd6 119.0(5)
C76 N12 H12 105.5
C77 N12 H12 105.5
Pd6 N12 H12 105.5
C6 C1 C2 120.6(9)
C6 C1 N1 118.0(8)
C2 C1 N1 121.2(9)
N1S C1S C1T 179.4(10)
C1S C1T H1B 109.5
C1S C1T H1C 109.5
H1B C1T H1C 109.5
C1S C1T H1D 109.5
H1B C1T H1D 109.5
H1C C1T H1D 109.5
C3 C2 C1 119.1(11)
C3 C2 H2A 120.4
C1 C2 H2A 120.4
N2S C2S C2T 176.2(16)
C2S C2T H2B 109.5
C2S C2T H2C 109.5
H2B C2T H2C 109.5
C2S C2T H2D 109.5
H2B C2T H2D 109.5
H2C C2T H2D 109.5
C2 C3 C4 120.7(11)
C2 C3 H3A 119.6
C4 C3 H3A 119.6
N3S C3S C3T 178(3)
C3S C3T H3B 109.5
C3S C3T H3C 109.5
H3B C3T H3C 109.5
C3S C3T H3D 109.5
H3B C3T H3D 109.5
H3C C3T H3D 109.5
C5 C4 C3 120.7(10)
C5 C4 H4A 119.6
C3 C4 H4A 119.6
N4S C4S C4T 173(4)
C4S C4T H4B 109.5
C4S C4T H4C 109.5
H4B C4T H4C 109.5
C4S C4T H4D 109.5
H4B C4T H4D 109.5
H4C C4T H4D 109.5
C4 C5 C6 117.8(10)
C4 C5 H5A 121.1
C6 C5 H5A 121.1
N5S C5S C5T 157(6)
C5S C5T H5B 109.5
C5S C5T H5C 109.5
H5B C5T H5C 109.5
C5S C5T H5D 109.5
H5B C5T H5D 109.5
H5C C5T H5D 109.5
C1 C6 C5 120.9(9)
C1 C6 N2 119.8(8)
C5 C6 N2 119.3(8)
C8 C7 N2 113.4(6)
C8 C7 H7A 108.9
N2 C7 H7A 108.9
C8 C7 H7B 108.9
N2 C7 H7B 108.9
H7A C7 H7B 107.7
N7S C7S C7T 161(4)
C7S C7T H7C 109.5
C7S C7T H7D 109.5
H7C C7T H7D 109.5
C7S C7T H7E 109.5
H7C C7T H7E 109.5
H7D C7T H7E 109.5
C13 C8 C9 117.9(7)
C13 C8 C7 121.4(8)
C9 C8 C7 120.6(7)
C8 C9 C10 120.9(7)
C8 C9 H9A 119.5
C10 C9 H9A 119.5
C11 C10 C9 120.3(8)
C11 C10 H10A 119.8
C9 C10 H10A 119.8
C10 C11 C12 118.9(7)
C10 C11 C14 121.5(8)
C12 C11 C14 119.6(7)
C13 C12 C11 119.9(7)
C13 C12 H12A 120.0
C11 C12 H12A 120.0
C12 C13 C8 122.1(8)
C12 C13 H13 119.0
C8 C13 H13 119.0
N3 C14 C11 111.4(6)
N3 C14 H14A 109.3
C11 C14 H14A 109.3
N3 C14 H14B 109.3
C11 C14 H14B 109.3
H14A C14 H14B 108.0
C20 C15 C16 120.3(7)
C20 C15 N3 117.7(7)
C16 C15 N3 121.9(7)
C15 C16 C17 119.8(8)
C15 C16 H16 120.1
C17 C16 H16 120.1
C18 C17 C16 119.3(9)
C18 C17 H17 120.4
C16 C17 H17 120.4
C19 C18 C17 121.0(8)
C19 C18 H18 119.5
C17 C18 H18 119.5
C18 C19 C20 119.7(8)
C18 C19 H19 120.1
C20 C19 H19 120.1
C15 C20 C19 119.6(7)
C15 C20 N4 118.1(7)
C19 C20 N4 122.3(7)
N4 C21 C22 111.9(6)
N4 C21 H21A 109.2
C22 C21 H21A 109.2
N4 C21 H21B 109.2
C22 C21 H21B 109.2
H21A C21 H21B 107.9
C27 C22 C23 120.1(7)
C27 C22 C21 119.5(7)
C23 C22 C21 120.1(7)
C24 C23 C22 117.4(7)
C24 C23 H23 121.3
C22 C23 H23 121.3
C25 C24 C23 121.7(8)
C25 C24 H24 119.1
C23 C24 H24 119.1
C26 C25 C24 120.0(7)
C26 C25 C28 118.7(8)
C24 C25 C28 121.2(8)
C25 C26 C27 119.3(8)
C25 C26 H26 120.3
C27 C26 H26 120.3
C22 C27 C26 121.3(8)
C22 C27 H27 119.3
C26 C27 H27 119.3
C25 C28 N5 111.1(6)
C25 C28 H28A 109.4
N5 C28 H28A 109.4
C25 C28 H28B 109.4
N5 C28 H28B 109.4
H28A C28 H28B 108.0
C34 C29 C30 118.5(8)
C34 C29 N5 120.0(8)
C30 C29 N5 121.4(7)
C31 C30 C29 118.3(8)
C31 C30 H30 120.8
C29 C30 H30 120.8
C30 C31 C32 121.1(9)
C30 C31 H31 119.4
C32 C31 H31 119.4
C33 C32 C31 119.9(9)
C33 C32 H32 120.1
C31 C32 H32 120.1
C34 C33 C32 115.9(9)
C34 C33 H33 122.1
C32 C33 H33 122.1
C29 C34 C33 126.3(9)
C29 C34 N6 114.5(7)
C33 C34 N6 119.1(7)
C36 C35 N6 114.5(7)
C36 C35 H35A 108.6
N6 C35 H35A 108.6
C36 C35 H35B 108.6
N6 C35 H35B 108.6
H35A C35 H35B 107.6
C37 C36 C41 118.5(8)
C37 C36 C35 124.0(8)
C41 C36 C35 117.4(9)
C36 C37 C38 121.6(8)
C36 C37 H37 119.2
C38 C37 H37 119.2
C37 C38 C39 119.9(9)
C37 C38 H38 120.1
C39 C38 H38 120.1
C38 C39 C40 118.8(8)
C38 C39 C42 122.6(9)
C40 C39 C42 118.5(8)
C41 C40 C39 120.7(8)
C41 C40 H40 119.6
C39 C40 H40 119.6
C40 C41 C36 120.5(9)
C40 C41 H41 119.8
C36 C41 H41 119.8
N1 C42 C39 111.2(7)
N1 C42 H42A 109.4
C39 C42 H42A 109.4
N1 C42 H42B 109.4
C39 C42 H42B 109.4
H42A C42 H42B 108.0
C48 C43 C44 120.5(7)
C48 C43 N7 118.0(7)
C44 C43 N7 121.5(7)
C43 C44 C45 119.1(7)
C43 C44 H44 120.4
C45 C44 H44 120.4
C46 C45 C44 119.7(8)
C46 C45 H45 120.1
C44 C45 H45 120.1
C47 C46 C45 121.0(8)
C47 C46 H46 119.5
C45 C46 H46 119.5
C46 C47 C48 119.3(8)
C46 C47 H47 120.4
C48 C47 H47 120.4
C43 C48 C47 120.3(7)
C43 C48 N8 118.3(7)
C47 C48 N8 121.4(7)
N8 C49 C50 111.0(6)
N8 C49 H49A 109.4
C50 C49 H49A 109.4
N8 C49 H49B 109.4
C50 C49 H49B 109.4
H49A C49 H49B 108.0
C55 C50 C51 119.2(10)
C55 C50 C49 122.2(9)
C51 C50 C49 118.6(9)
C52 C51 C50 120.3(10)
C52 C51 H51 119.8
C50 C51 H51 119.8
C51 C52 C53 120.3(11)
C51 C52 H52 119.9
C53 C52 H52 119.9
C54 C53 C52 119.4(10)
C54 C53 C56 121.4(11)
C52 C53 C56 119.2(11)
C53 C54 C55 120.7(11)
C53 C54 H54 119.7
C55 C54 H54 119.7
C50 C55 C54 120.2(10)
C50 C55 H55 119.9
C54 C55 H55 119.9
C53 C56 N9 111.8(9)
C53 C56 H56A 109.3
N9 C56 H56A 109.3
C53 C56 H56B 109.3
N9 C56 H56B 109.3
H56A C56 H56B 107.9
C62 C57 C58 123.8(12)
C62 C57 N9 116.6(11)
C58 C57 N9 119.5(13)
C59 C58 C57 119.3(14)
C59 C58 H58 120.3
C57 C58 H58 120.3
C58 C59 C60 118.8(13)
C58 C59 H59 120.6
C60 C59 H59 120.6
C59 C60 C61 119.8(14)
C59 C60 H60 120.1
C61 C60 H60 120.1
C62 C61 C60 120.7(14)
C62 C61 H61 119.7
C60 C61 H61 119.7
C57 C62 C61 117.6(11)
C57 C62 N10 118.2(13)
C61 C62 N10 123.2(13)
N10 C63 C64 112.6(11)
N10 C63 H63A 109.1
C64 C63 H63A 109.1
N10 C63 H63B 109.1
C64 C63 H63B 109.1
H63A C63 H63B 107.8
C65 C64 C69 118.5(10)
C65 C64 C63 121.2(11)
C69 C64 C63 120.3(12)
C64 C65 C66 120.8(11)
C64 C65 H65 119.6
C66 C65 H65 119.6
C67 C66 C65 121.6(13)
C67 C66 H66 119.2
C65 C66 H66 119.2
C66 C67 C68 118.3(10)
C66 C67 C70 119.1(10)
C68 C67 C70 122.7(10)
C67 C68 C69 121.5(11)
C67 C68 H68 119.3
C69 C68 H68 119.3
C64 C69 C68 119.1(12)
C64 C69 H69 120.4
C68 C69 H69 120.4
N11 C70 C67 113.4(9)
N11 C70 H70A 108.9
C67 C70 H70A 108.9
N11 C70 H70B 108.9
C67 C70 H70B 108.9
H70A C70 H70B 107.7
C76 C71 N11 126.7(9)
C76 C71 C72 114.9(8)
N11 C71 C72 118.2(8)
C73 C72 C71 119.7(9)
C73 C72 H72 120.1
C71 C72 H72 120.1
C74 C73 C72 118.6(10)
C74 C73 H73 120.7
C72 C73 H73 120.7
C75 C74 C73 122.4(10)
C75 C74 H74 118.8
C73 C74 H74 118.8
C74 C75 C76 119.3(9)
C74 C75 H75 120.3
C76 C75 H75 120.3
C71 C76 C75 124.8(9)
C71 C76 N12 111.8(8)
C75 C76 N12 123.2(8)
C78 C77 N12 112.0(6)
C78 C77 H77A 109.2
N12 C77 H77A 109.2
C78 C77 H77B 109.2
N12 C77 H77B 109.2
H77A C77 H77B 107.9
C83 C78 C79 118.8(7)
C83 C78 C77 121.3(8)
C79 C78 C77 119.8(7)
C78 C79 C80 120.8(7)
C78 C79 H79 119.6
C80 C79 H79 119.6
C79 C80 C81 119.8(8)
C79 C80 H80 120.1
C81 C80 H80 120.1
C82 C81 C80 119.2(7)
C82 C81 C84 122.1(7)
C80 C81 C84 118.7(7)
C81 C82 C83 121.1(7)
C81 C82 H82 119.5
C83 C82 H82 119.5
C78 C83 C82 120.2(8)
C78 C83 H83 119.9
C82 C83 H83 119.9
N7 C84 C81 114.3(6)
N7 C84 H84A 108.7
C81 C84 H84A 108.7
N7 C84 H84B 108.7
C81 C84 H84B 108.7
H84A C84 H84B 107.6
C87 O2G C94 115.9(18)
C93 N1G C85 121.4(14)
O1G C85 N1G 118.3(16)
O1G C85 C86 124.2(18)
N1G C85 C86 117.4(15)
C87 C86 C85 122.7(18)
C87 C86 H86 118.6
C85 C86 H86 118.6
O2G C87 C86 128.5(19)
O2G C87 C88 111.3(16)
C86 C87 C88 120.3(16)
C89 C88 C93 120.8(18)
C89 C88 C87 122.5(17)
C93 C88 C87 116.6(16)
C90 C89 C88 117.3(19)
C90 C89 H89 121.4
C88 C89 H89 121.4
C91 C90 C89 122.1(19)
C91 C90 H90 119.0
C89 C90 H90 119.0
C92 C91 C90 121(2)
C92 C91 H91 119.5
C90 C91 H91 119.5
C91 C92 C93 119(2)
C91 C92 H92 120.5
C93 C92 H92 120.5
N1G C93 C88 121.6(17)
N1G C93 C92 118.6(16)
C88 C93 C92 119.8(18)
O2G C94 C95 109(2)
O2G C94 H94A 109.8
C95 C94 H94A 109.8
O2G C94 H94B 109.8
C95 C94 H94B 109.8
H94A C94 H94B 108.3
C97 C95 C94 108(3)
C97 C95 C98 109(3)
C94 C95 C98 113(3)
C97 C95 C96 108(4)
C94 C95 C96 109(3)
C98 C95 C96 111(3)
N6S C6S C6T 174(6)
C6S C6T H6A 109.5
C6S C6T H6B 109.5
H6A C6T H6B 109.5
C6S C6T H6C 109.5
H6A C6T H6C 109.5
H6B C6T H6C 109.5

loop_
_geom_bond_atom_site_label_1
_geom_bond_atom_site_label_2
_geom_bond_distance
Pd1 N2 2.037(6)
Pd1 N1 2.059(7)
Pd1 Cl2 2.301(2)
Pd1 Cl1 2.310(2)
Pd2 N4 2.034(6)
Pd2 N3 2.053(7)
Pd2 Cl3 2.3072(17)
Pd2 Cl4 2.317(2)
Pd3 N5 2.030(7)
Pd3 N6 2.032(7)
Pd3 Cl5 2.284(2)
Pd3 Cl6 2.303(2)
Pd4 N8 2.054(7)
Pd4 N7 2.058(6)
Pd4 Cl7 2.295(2)
Pd4 Cl8 2.302(2)
Pd5 N10 1.974(14)
Pd5 N9 2.016(11)
Pd5 Cl10 2.299(4)
Pd5 Cl9 2.326(6)
Pd6 N12 2.011(7)
Pd6 N11 2.042(8)
Pd6 Cl12 2.292(3)
Pd6 Cl11 2.300(3)
N1 C1 1.475(12)
N1 C42 1.493(11)
N1 H1 1.0000
N1S C1S 1.125(9)
N2 C6 1.479(11)
N2 C7 1.511(9)
N2 H2 1.0000
N2S C2S 1.129(12)
N3 C15 1.466(9)
N3 C14 1.497(9)
N3 H3 1.0000
N3S C3S 1.106(14)
N4 C20 1.451(10)
N4 C21 1.503(9)
N4 H4 1.0000
N4S C4S 1.116(16)
N5 C29 1.485(11)
N5 C28 1.506(9)
N5 H5 1.0000
N5S C5S 1.124(19)
N6 C35 1.524(10)
N6 C34 1.549(11)
N6 H6 1.0000
N7 C43 1.455(9)
N7 C84 1.505(9)
N7 H7 1.0000
N7S C7S 1.125(16)
N8 C48 1.460(9)
N8 C49 1.496(9)
N8 H8 1.0000
N9 C57 1.467(12)
N9 C56 1.516(11)
N9 H9 1.0000
N10 C62 1.481(12)
N10 C63 1.522(13)
N10 H10 1.0000
N11 C71 1.406(10)
N11 C70 1.500(10)
N11 H11 1.0000
N12 C76 1.444(10)
N12 C77 1.519(9)
N12 H12 1.0000
C1 C6 1.329(14)
C1 C2 1.406(13)
C1S C1T 1.473(10)
C1T H1B 0.9800
C1T H1C 0.9800
C1T H1D 0.9800
C2 C3 1.376(16)
C2 H2A 0.9500
C2S C2T 1.466(12)
C2T H2B 0.9800
C2T H2C 0.9800
C2T H2D 0.9800
C3 C4 1.381(18)
C3 H3A 0.9500
C3S C3T 1.497(15)
C3T H3B 0.9800
C3T H3C 0.9800
C3T H3D 0.9800
C4 C5 1.374(15)
C4 H4A 0.9500
C4S C4T 1.489(16)
C4T H4B 0.9800
C4T H4C 0.9800
C4T H4D 0.9800
C5 C6 1.442(12)
C5 H5A 0.9500
C5S C5T 1.510(19)
C5T H5B 0.9800
C5T H5C 0.9800
C5T H5D 0.9800
C7 C8 1.493(10)
C7 H7A 0.9900
C7 H7B 0.9900
C7S C7T 1.499(16)
C7T H7C 0.9800
C7T H7D 0.9800
C7T H7E 0.9800
C8 C13 1.385(12)
C8 C9 1.395(12)
C9 C10 1.396(11)
C9 H9A 0.9500
C10 C11 1.392(11)
C10 H10A 0.9500
C11 C12 1.399(12)
C11 C14 1.502(11)
C12 C13 1.382(11)
C12 H12A 0.9500
C13 H13 0.9500
C14 H14A 0.9900
C14 H14B 0.9900
C15 C20 1.382(11)
C15 C16 1.383(12)
C16 C17 1.394(13)
C16 H16 0.9500
C17 C18 1.386(14)
C17 H17 0.9500
C18 C19 1.367(13)
C18 H18 0.9500
C19 C20 1.398(11)
C19 H19 0.9500
C21 C22 1.515(9)
C21 H21A 0.9900
C21 H21B 0.9900
C22 C27 1.383(11)
C22 C23 1.422(12)
C23 C24 1.408(11)
C23 H23 0.9500
C24 C25 1.390(12)
C24 H24 0.9500
C25 C26 1.386(12)
C25 C28 1.505(10)
C26 C27 1.395(10)
C26 H26 0.9500
C27 H27 0.9500
C28 H28A 0.9900
C28 H28B 0.9900
C29 C34 1.327(11)
C29 C30 1.392(12)
C30 C31 1.337(13)
C30 H30 0.9500
C31 C32 1.407(13)
C31 H31 0.9500
C32 C33 1.376(14)
C32 H32 0.9500
C33 C34 1.332(12)
C33 H33 0.9500
C35 C36 1.513(12)
C35 H35A 0.9900
C35 H35B 0.9900
C36 C37 1.373(14)
C36 C41 1.407(12)
C37 C38 1.395(13)
C37 H37 0.9500
C38 C39 1.396(12)
C38 H38 0.9500
C39 C40 1.398(14)
C39 C42 1.499(12)
C40 C41 1.382(13)
C40 H40 0.9500
C41 H41 0.9500
C42 H42A 0.9900
C42 H42B 0.9900
C43 C48 1.386(11)
C43 C44 1.387(11)
C44 C45 1.394(12)
C44 H44 0.9500
C45 C46 1.391(12)
C45 H45 0.9500
C46 C47 1.374(13)
C46 H46 0.9500
C47 C48 1.389(12)
C47 H47 0.9500
C49 C50 1.516(11)
C49 H49A 0.9900
C49 H49B 0.9900
C50 C55 1.384(14)
C50 C51 1.403(14)
C51 C52 1.377(15)
C51 H51 0.9500
C52 C53 1.390(15)
C52 H52 0.9500
C53 C54 1.383(16)
C53 C56 1.512(12)
C54 C55 1.385(15)
C54 H54 0.9500
C55 H55 0.9500
C56 H56A 0.9900
C56 H56B 0.9900
C57 C62 1.342(18)
C57 C58 1.391(17)
C58 C59 1.382(18)
C58 H58 0.9500
C59 C60 1.39(2)
C59 H59 0.9500
C60 C61 1.415(18)
C60 H60 0.9500
C61 C62 1.388(19)
C61 H61 0.9500
C63 C64 1.527(12)
C63 H63A 0.9900
C63 H63B 0.9900
C64 C65 1.366(18)
C64 C69 1.409(16)
C65 C66 1.400(17)
C65 H65 0.9500
C66 C67 1.363(15)
C66 H66 0.9500
C67 C68 1.377(16)
C67 C70 1.509(11)
C68 C69 1.409(15)
C68 H68 0.9500
C69 H69 0.9500
C70 H70A 0.9900
C70 H70B 0.9900
C71 C76 1.336(12)
C71 C72 1.489(14)
C72 C73 1.425(13)
C72 H72 0.9500
C73 C74 1.370(14)
C73 H73 0.9500
C74 C75 1.337(14)
C74 H74 0.9500
C75 C76 1.402(13)
C75 H75 0.9500
C77 C78 1.512(9)
C77 H77A 0.9900
C77 H77B 0.9900
C78 C83 1.389(12)
C78 C79 1.392(12)
C79 C80 1.395(12)
C79 H79 0.9500
C80 C81 1.396(11)
C80 H80 0.9500
C81 C82 1.375(12)
C81 C84 1.511(9)
C82 C83 1.393(12)
C82 H82 0.9500
C83 H83 0.9500
C84 H84A 0.9900
C84 H84B 0.9900
O1G C85 1.25(2)
O2G C87 1.29(2)
O2G C94 1.44(3)
N1G C93 1.38(2)
N1G C85 1.39(2)
C85 C86 1.44(3)
C86 C87 1.32(3)
C86 H86 0.9500
C87 C88 1.48(2)
C88 C89 1.41(2)
C88 C93 1.41(2)
C89 C90 1.40(3)
C89 H89 0.9500
C90 C91 1.39(3)
C90 H90 0.9500
C91 C92 1.37(3)
C91 H91 0.9500
C92 C93 1.42(3)
C92 H92 0.9500
C94 C95 1.55(3)
C94 H94A 0.9900
C94 H94B 0.9900
C95 C97 1.53(6)
C95 C98 1.55(5)
C95 C96 1.64(5)
N6S C6S 1.110(16)
C6S C6T 1.493(16)
C6T H6A 0.9800
C6T H6B 0.9800
C6T H6C 0.9800

loop_
_geom_hbond_atom_site_label_D
_geom_hbond_atom_site_label_H
_geom_hbond_atom_site_label_A
_geom_hbond_site_symmetry_A
_geom_hbond_distance_DA
_geom_hbond_distance_DH
_geom_hbond_distance_HA
_geom_hbond_angle_DHA
_geom_hbond_publ_flag
N1 H1 N1S 3_767 2.932(10) 1.000(6) 2.046(7) 146.4(5) no
N2 H2 Cl2 3_767 3.209(7) 1.000(7) 2.300(2) 150.6(4) no
N3 H3 Cl7 3_667 3.238(6) 1.000(6) 2.377(2) 143.7(4) no
N4 H4 Cl3 3_667 3.291(6) 1.000(6) 2.3419(18) 158.1(3) no
N5 H5 Cl3 1_554 3.107(6) 1.000(6) 2.1604(16) 157.2(4) no
N6 H6 Cl1 3_766 3.260(7) 1.000(7) 2.443(2) 138.5(4) no
N9 H9 O1W . 2.958(17) 1.000(11) 1.970(13) 169.5(8) no
N10 H10 Cl11 4_575 3.217(11) 1.000(10) 2.295(3) 152.7(8) no
N11 H11 Cl10 4_576 3.204(8) 1.000(7) 2.312(4) 148.0(4) no
N12 H12 O1G^a 1_556 2.831(14) 1.000(7) 1.854(12) 164.8(6) no
N12 H12 O2W^b 1_556 2.911 1.000(7) 1.920 170.7 no

loop_
_geom_torsion_atom_site_label_1
_geom_torsion_atom_site_label_2
_geom_torsion_atom_site_label_3
_geom_torsion_atom_site_label_4
_geom_torsion
C42 N1 C1 C6 -125.9(9)
Pd1 N1 C1 C6 5.3(9)
C42 N1 C1 C2 58.9(11)
Pd1 N1 C1 C2 -169.9(8)
C6 C1 C2 C3 -0.1(16)
N1 C1 C2 C3 175.0(10)
C1 C2 C3 C4 -2.4(19)
C2 C3 C4 C5 3(2)
C3 C4 C5 C6 -1.5(17)
C2 C1 C6 C5 1.8(14)
N1 C1 C6 C5 -173.4(8)
C2 C1 C6 N2 -176.8(8)
N1 C1 C6 N2 7.9(12)
C4 C5 C6 C1 -1.1(14)
C4 C5 C6 N2 177.6(9)
C7 N2 C6 C1 104.9(9)
Pd1 N2 C6 C1 -16.8(9)
C7 N2 C6 C5 -73.8(9)
Pd1 N2 C6 C5 164.5(6)
C6 N2 C7 C8 63.4(9)
Pd1 N2 C7 C8 -176.7(6)
N2 C7 C8 C13 73.4(10)
N2 C7 C8 C9 -102.9(9)
C13 C8 C9 C10 0.2(12)
C7 C8 C9 C10 176.6(7)
C8 C9 C10 C11 1.1(12)
C9 C10 C11 C12 -2.1(12)
C9 C10 C11 C14 178.2(7)
C10 C11 C12 C13 2.0(12)
C14 C11 C12 C13 -178.3(7)
C11 C12 C13 C8 -0.8(13)
C9 C8 C13 C12 -0.3(12)
C7 C8 C13 C12 -176.7(8)
C15 N3 C14 C11 73.7(9)
Pd2 N3 C14 C11 -52.9(8)
C10 C11 C14 N3 -84.7(9)
C12 C11 C14 N3 95.7(9)
C14 N3 C15 C20 -122.8(7)
Pd2 N3 C15 C20 8.7(7)
C14 N3 C15 C16 61.0(9)
Pd2 N3 C15 C16 -167.6(6)
C20 C15 C16 C17 -2.5(12)
N3 C15 C16 C17 173.7(7)
C15 C16 C17 C18 -1.4(13)
C16 C17 C18 C19 2.7(13)
C17 C18 C19 C20 0.0(12)
C16 C15 C20 C19 5.2(10)
N3 C15 C20 C19 -171.2(6)
C16 C15 C20 N4 -175.8(6)
N3 C15 C20 N4 7.9(9)
C18 C19 C20 C15 -3.9(11)
C18 C19 C20 N4 177.1(7)
C21 N4 C20 C15 104.3(7)
Pd2 N4 C20 C15 -20.2(7)
C21 N4 C20 C19 -76.7(8)
Pd2 N4 C20 C19 158.8(6)
C20 N4 C21 C22 67.4(8)
Pd2 N4 C21 C22 -170.1(5)
N4 C21 C22 C27 80.6(9)
N4 C21 C22 C23 -92.6(8)
C27 C22 C23 C24 2.1(11)
C21 C22 C23 C24 175.2(7)
C22 C23 C24 C25 0.4(12)
C23 C24 C25 C26 -1.4(12)
C23 C24 C25 C28 177.8(7)
C24 C25 C26 C27 -0.1(11)
C28 C25 C26 C27 -179.3(7)
C23 C22 C27 C26 -3.7(11)
C21 C22 C27 C26 -176.9(7)
C25 C26 C27 C22 2.7(11)
C26 C25 C28 N5 103.9(8)
C24 C25 C28 N5 -75.3(10)
C29 N5 C28 C25 77.7(9)
Pd3 N5 C28 C25 -52.5(9)
C28 N5 C29 C34 -128.6(7)
Pd3 N5 C29 C34 5.7(8)
C28 N5 C29 C30 55.6(9)
Pd3 N5 C29 C30 -170.1(6)
C34 C29 C30 C31 -0.5(12)
N5 C29 C30 C31 175.3(7)
C29 C30 C31 C32 -0.1(13)
C30 C31 C32 C33 -0.1(14)
C31 C32 C33 C34 0.8(13)
C30 C29 C34 C33 1.4(12)
N5 C29 C34 C33 -174.6(7)
C30 C29 C34 N6 -177.6(7)
N5 C29 C34 N6 6.5(10)
C32 C33 C34 C29 -1.5(13)
C32 C33 C34 N6 177.4(7)
C35 N6 C34 C29 105.0(8)
Pd3 N6 C34 C29 -15.3(7)
C35 N6 C34 C33 -74.1(9)
Pd3 N6 C34 C33 165.6(6)
C34 N6 C35 C36 73.6(9)
Pd3 N6 C35 C36 -165.1(6)
N6 C35 C36 C37 -100.4(10)
N6 C35 C36 C41 82.7(10)
C41 C36 C37 C38 -0.3(14)
C35 C36 C37 C38 -177.1(8)
C36 C37 C38 C39 1.6(14)
C37 C38 C39 C40 -2.1(13)
C37 C38 C39 C42 174.4(8)
C38 C39 C40 C41 1.5(13)
C42 C39 C40 C41 -175.2(8)
C39 C40 C41 C36 -0.2(14)
C37 C36 C41 C40 -0.4(14)
C35 C36 C41 C40 176.7(8)
C1 N1 C42 C39 78.8(10)
Pd1 N1 C42 C39 -48.2(9)
C38 C39 C42 N1 -86.5(11)
C40 C39 C42 N1 90.0(10)
C84 N7 C43 C48 -107.0(8)
Pd4 N7 C43 C48 16.9(9)
C84 N7 C43 C44 72.7(9)
Pd4 N7 C43 C44 -163.4(7)
C48 C43 C44 C45 0.1(13)
N7 C43 C44 C45 -179.6(8)
C43 C44 C45 C46 1.5(14)
C44 C45 C46 C47 -1.3(15)
C45 C46 C47 C48 -0.6(16)
C44 C43 C48 C47 -2.0(14)
N7 C43 C48 C47 177.7(8)
C44 C43 C48 N8 175.9(8)
N7 C43 C48 N8 -4.5(12)
C46 C47 C48 C43 2.2(15)
C46 C47 C48 N8 -175.6(9)
C49 N8 C48 C43 118.6(9)
Pd4 N8 C48 C43 -10.6(10)
C49 N8 C48 C47 -63.6(12)
Pd4 N8 C48 C47 167.2(8)
C48 N8 C49 C50 -77.4(9)
Pd4 N8 C49 C50 48.3(9)
N8 C49 C50 C55 93.5(10)
N8 C49 C50 C51 -87.4(9)
C55 C50 C51 C52 -1.4(13)
C49 C50 C51 C52 179.5(8)
C50 C51 C52 C53 1.3(14)
C51 C52 C53 C54 -0.9(15)
C51 C52 C53 C56 176.6(9)
C52 C53 C54 C55 0.6(15)
C56 C53 C54 C55 -176.8(9)
C51 C50 C55 C54 1.1(13)
C49 C50 C55 C54 -179.8(8)
C53 C54 C55 C50 -0.7(14)
C54 C53 C56 N9 96.6(13)
C52 C53 C56 N9 -80.8(14)
C57 N9 C56 C53 -61.6(15)
Pd5 N9 C56 C53 178.9(9)
C56 N9 C57 C62 -100.2(12)
Pd5 N9 C57 C62 20.4(11)
C56 N9 C57 C58 83.4(13)
Pd5 N9 C57 C58 -156.0(8)
C62 C57 C58 C59 1.3(16)
N9 C57 C58 C59 177.4(10)
C57 C58 C59 C60 -1.2(15)
C58 C59 C60 C61 0.2(16)
C59 C60 C61 C62 0.8(16)
C58 C57 C62 C61 -0.2(15)
N9 C57 C62 C61 -176.5(10)
C58 C57 C62 N10 168.4(10)
N9 C57 C62 N10 -7.8(14)
C60 C61 C62 C57 -0.8(16)
C60 C61 C62 N10 -168.9(12)
C63 N10 C62 C57 123.8(12)
Pd5 N10 C62 C57 -9.3(12)
C63 N10 C62 C61 -68.2(14)
Pd5 N10 C62 C61 158.7(10)
C62 N10 C63 C64 -88.9(14)
Pd5 N10 C63 C64 38.0(13)
N10 C63 C64 C65 -82.1(16)
N10 C63 C64 C69 97.4(16)
C69 C64 C65 C66 -5(2)
C63 C64 C65 C66 174.2(13)
C64 C65 C66 C67 2(2)
C65 C66 C67 C68 1(2)
C65 C66 C67 C70 -178.2(12)
C66 C67 C68 C69 -1(2)
C70 C67 C68 C69 178.9(11)
C65 C64 C69 C68 6(2)
C63 C64 C69 C68 -173.7(12)
C67 C68 C69 C64 -3(2)
C71 N11 C70 C67 176.6(8)
Pd6 N11 C70 C67 -63.4(10)
C66 C67 C70 N11 -81.3(14)
C68 C67 C70 N11 99.1(13)
C70 N11 C71 C76 109.3(10)
Pd6 N11 C71 C76 -19.7(10)
C70 N11 C71 C72 -64.3(10)
Pd6 N11 C71 C72 166.7(6)
C76 C71 C72 C73 5.4(12)
N11 C71 C72 C73 179.7(8)
C71 C72 C73 C74 -2.9(13)
C72 C73 C74 C75 -0.3(14)
C73 C74 C75 C76 0.8(14)
N11 C71 C76 C75 -178.9(8)
C72 C71 C76 C75 -5.2(13)
N11 C71 C76 N12 4.6(12)
C72 C71 C76 N12 178.3(7)
C74 C75 C76 C71 2.3(14)
C74 C75 C76 N12 178.4(8)
C77 N12 C76 C71 -119.0(8)
Pd6 N12 C76 C71 14.2(8)
C77 N12 C76 C75 64.5(10)
Pd6 N12 C76 C75 -162.4(7)
C76 N12 C77 C78 60.2(9)
Pd6 N12 C77 C78 -67.8(9)
N12 C77 C78 C83 91.4(10)
N12 C77 C78 C79 -88.5(9)
C83 C78 C79 C80 0.4(13)
C77 C78 C79 C80 -179.8(8)
C78 C79 C80 C81 0.1(13)
C79 C80 C81 C82 0.8(12)
C79 C80 C81 C84 180.0(7)
C80 C81 C82 C83 -2.4(13)
C84 C81 C82 C83 178.5(8)
C79 C78 C83 C82 -1.9(13)
C77 C78 C83 C82 178.3(8)
C81 C82 C83 C78 2.9(13)
C43 N7 C84 C81 -62.4(9)
Pd4 N7 C84 C81 175.2(5)
C82 C81 C84 N7 103.1(9)
C80 C81 C84 N7 -75.9(9)
C93 N1G C85 O1G -176.6(15)
C93 N1G C85 C86 0(2)
O1G C85 C86 C87 177.7(18)
N1G C85 C86 C87 1(3)
C94 O2G C87 C86 2(3)
C94 O2G C87 C88 -178(2)
C85 C86 C87 O2G 177.4(18)
C85 C86 C87 C88 -2(3)
O2G C87 C88 C89 5(2)
C86 C87 C88 C89 -175.4(18)
O2G C87 C88 C93 -177.9(16)
C86 C87 C88 C93 2(3)
C93 C88 C89 C90 0(2)
C87 C88 C89 C90 177.5(16)
C88 C89 C90 C91 0(3)
C89 C90 C91 C92 0(3)
C90 C91 C92 C93 -1(3)
C85 N1G C93 C88 0(2)
C85 N1G C93 C92 177.5(15)
C89 C88 C93 N1G 176.7(15)
C87 C88 C93 N1G -1(2)
C89 C88 C93 C92 -1(2)
C87 C88 C93 C92 -178.4(15)
C91 C92 C93 N1G -176.3(16)
C91 C92 C93 C88 1(3)
C87 O2G C94 C95 -176(3)
O2G C94 C95 C97 -57(4)
O2G C94 C95 C98 62(4)
O2G C94 C95 C96 -174(4)
